data_4132001
loop_
_publ_author_name
'Lui, Erica K. J.'
'Brandt, Jason W.'
'Schafer, Laurel L.'

_publ_section_title
;
 Regio- and Stereoselective Hydroamination of Alkynes Using an Ammonia
 Surrogate: Synthesis of N-Silylenamines as Reactive Synthons.
;
_journal_issue 15
_journal_name_full 'Journal of the American Chemical Society'
_journal_page_first 4973
_journal_page_last 4976
_journal_paper_doi 10.1021/jacs.7b13783
_journal_volume 140
_journal_year 2018
_chemical_formula_moiety '4(C61 H64 N4 O2 Si Ti)'
_chemical_formula_sum 'C244 H256 N16 O8 Si4 Ti4'
_chemical_formula_weight 3844.59
_chemical_name_systematic 'N-triphenylsilylimidobis(N-2,6-diisopropylphenylbenzamido)pyridine titanium(IV)'
_space_group_crystal_system triclinic
_space_group_IT_number 2
_space_group_name_Hall '-P 1'
_space_group_name_H-M_alt 'P -1'
_atom_sites_solution_hydrogens geom
_atom_sites_solution_primary direct
_audit_creation_date 2017-09-30
_audit_creation_method
;
Olex2 1.2
(compiled 2017.03.28 svn.r3405 for OlexSys, GUI svn.r5337)
;
_cell_angle_alpha 72.79
_cell_angle_beta 77.72
_cell_angle_gamma 72.76
_cell_formula_units_Z 1
_cell_length_a 12.843
_cell_length_b 20.558
_cell_length_c 23.390
_cell_measurement_reflns_used 9789
_cell_measurement_temperature 100
_cell_measurement_theta_max 30.006
_cell_measurement_theta_min 2.373
_cell_volume 5580.907
_computing_cell_refinement 'SAINT v8.34A (Bruker, 2013)'
_computing_data_reduction 'SAINT v8.34A (Bruker, 2013)'
_computing_molecular_graphics 'Olex2 (Dolomanov et al., 2009)'
_computing_publication_material 'Olex2 (Dolomanov et al., 2009)'
_computing_structure_refinement 'ShelXL (Sheldrick, 2015)'
_computing_structure_solution 'ShelXS (Sheldrick, 2008)'
_diffrn_ambient_temperature 100
_diffrn_measured_fraction_theta_full 0.998
_diffrn_measured_fraction_theta_max 0.995
_diffrn_measurement_device_type 'APEX2 DUO'
_diffrn_radiation_type MoK\a
_diffrn_radiation_wavelength 0.71073
_diffrn_reflns_av_R_equivalents 0.0300
_diffrn_reflns_av_unetI/netI 0.0332
_diffrn_reflns_Laue_measured_fraction_full 0.998
_diffrn_reflns_Laue_measured_fraction_max 0.995
_diffrn_reflns_limit_h_max 18
_diffrn_reflns_limit_h_min -18
_diffrn_reflns_limit_k_max 28
_diffrn_reflns_limit_k_min -28
_diffrn_reflns_limit_l_max 31
_diffrn_reflns_limit_l_min -32
_diffrn_reflns_number 124636
_diffrn_reflns_point_group_measured_fraction_full 0.998
_diffrn_reflns_point_group_measured_fraction_max 0.995
_diffrn_reflns_theta_full 25.000
_diffrn_reflns_theta_max 30.063
_diffrn_reflns_theta_min 1.225
_exptl_absorpt_coefficient_mu 0.219
_exptl_absorpt_correction_T_max 0.9635
_exptl_absorpt_correction_T_min 0.9099
_exptl_absorpt_correction_type multi-scan
_exptl_absorpt_process_details
;
SADABS-2014/5 (Bruker,2014) was used for absorption correction.
wR2(int) was 0.0440 before and 0.0405 after correction.
The Ratio of minimum to maximum transmission is 0.9444.
The \l/2 correction factor is 0.00150.
;
_exptl_crystal_colour 'clear light red'
_exptl_crystal_colour_lustre clear
_exptl_crystal_colour_modifier light
_exptl_crystal_colour_primary red
_exptl_crystal_density_diffrn 1.144
_exptl_crystal_description prism
_exptl_crystal_F_000 2040
_exptl_crystal_size_max 0.42
_exptl_crystal_size_mid 0.32
_exptl_crystal_size_min 0.17
_refine_diff_density_max 0.401
_refine_diff_density_min -0.392
_refine_diff_density_rms 0.049
_refine_ls_extinction_method none
_refine_ls_goodness_of_fit_ref 1.028
_refine_ls_hydrogen_treatment constr
_refine_ls_matrix_type full
_refine_ls_number_parameters 1278
_refine_ls_number_reflns 32571
_refine_ls_number_restraints 0
_refine_ls_restrained_S_all 1.028
_refine_ls_R_factor_all 0.0556
_refine_ls_R_factor_gt 0.0396
_refine_ls_shift/su_max 0.002
_refine_ls_shift/su_mean 0.000
_refine_ls_structure_factor_coef Fsqd
_refine_ls_weighting_details 'w=1/[\s^2^(Fo^2^)+(0.0484P)^2^+1.8338P] where P=(Fo^2^+2Fc^2^)/3'
_refine_ls_weighting_scheme calc
_refine_ls_wR_factor_gt 0.0965
_refine_ls_wR_factor_ref 0.1046
_reflns_Friedel_coverage 0.000
_reflns_number_gt 25603
_reflns_number_total 32571
_reflns_threshold_expression 'I > 2\s(I)'
_cod_data_source_file ja7b13783_si_004.cif
_cod_data_source_block ls590_0m
_cod_original_cell_volume 5580.9
_cod_database_code 4132001
_shelx_shelxl_version_number 2014/7
_shelx_space_group_comment
;
The symmetry employed for this shelxl refinement is uniquely defined
by the following loop, which should always be used as a source of
symmetry information in preference to the above space-group names.
They are only intended as comments.
;
_shelx_estimated_absorpt_t_max 0.964
_shelx_estimated_absorpt_t_min 0.914
_olex2_refinement_description
;
1. Fixed Uiso
 At 1.2 times of:
  All C(H) groups
 At 1.5 times of:
  All C(H,H,H) groups
2. Uiso/Uaniso restraints and constraints
Uanis(C43B) = Uanis(C1)
Uanis(C44B) = Uanis(C2)
Uanis(C45B) = Uanis(C3)
Uanis(C46B) = Uanis(C4)
Uanis(C47B) = Uanis(C5)
Uanis(C48B) = Uanis(C6)
3. Others
 Sof(C1)=Sof(C2)=Sof(H2)=Sof(C3)=Sof(H3)=Sof(C4)=Sof(H4)=Sof(C5)=Sof(H5)=
 Sof(C6)=Sof(H6)=1-FVAR(1)
 Sof(C43B)=Sof(C44B)=Sof(H44B)=Sof(C47B)=Sof(H47B)=Sof(C48B)=Sof(H48B)=
 Sof(C45B)=Sof(H45B)=Sof(C46B)=Sof(H46B)=FVAR(1)
4.a Ternary CH refined with riding coordinates:
 C58B(H58B), C36B(H36B), C39B(H39B), C55B(H55B), C59A(H59D), C40A(H40D),
 C56A(H56D), C37A(H37D)
4.b Aromatic/amide H refined with riding coordinates:
 C25B(H25B), C22B(H22B), C18B(H18B), C53B(H53B), C51B(H51B), C29B(H29B),
 C27B(H27B), C52B(H52B), C21B(H21B), C26B(H26B), C33B(H33B), C34B(H34B),
 C28B(H28B), C32B(H32B), C13B(H13B), C2B(H2B), C14B(H14B), C19B(H19B), C6B(H6B),
  C1EA(H1EA), C17B(H17B), C8B(H8B), C4B(H4B), C11B(H11B), C5B(H5B), C16B(H16B),
 C20B(H20B), C15B(H15B), C3B(H3B), C9B(H9B), C10B(H10B), C19A(H19A), C49A(H49A),
  C54A(H54A), C2A(H2A), C6A(H6A), C45A(H45A), C46A(H46A), C48A(H48A),
 C18A(H18A), C8A(H8A), C53A(H53A), C52A(H52A), C14A(H14A), C12A(H12A),
 C20A(H20A), C5A(H5A), C16A(H16A), C23A(H23A), C17A(H17A), C4A(H4A), C35A(H35A),
  C30A(H30A), C47A(H47A), C11A(H11A), C3A(H3A), C26A(H26A), C33A(H33A),
 C15A(H15A), C10A(H10A), C21A(H21A), C9A(H9A), C34A(H34A), C22A(H22A),
 C27A(H27A), C28A(H28A), C29A(H29A), C44B(H44B), C47B(H47B), C48B(H48B),
 C45B(H45B), C46B(H46B), C2(H2), C3(H3), C4(H4), C5(H5), C6(H6)
4.c Idealised Me refined as rotating group:
 C57B(H57A,H57B,H57C), C59B(H59A,H59B,H59C), C40B(H40A,H40B,H40C), C38B(H38A,
 H38B,H38C), C41B(H41A,H41B,H41C), C56B(H56A,H56B,H56C), C60B(H60A,H60B,H60C),
 C37B(H37A,H37B,H37C), C61A(H61A,H61B,H61C), C60A(H60D,H60E,H60F), C41A(H41D,
 H41E,H41F), C57A(H57D,H57E,H57F), C58A(H58A,H58C,H58D), C42A(H42A,H42B,H42C),
 C39A(H39A,H39C,H39D), C38A(H38D,H38E,H38F)
;
_olex2_submission_original_sample_id ls590
_olex2_submission_special_instructions 'No special instructions were received'

loop_
_space_group_symop_operation_xyz
'x, y, z'
'-x, -y, -z'

loop_
_atom_site_label
_atom_site_type_symbol
_atom_site_fract_x
_atom_site_fract_y
_atom_site_fract_z
_atom_site_U_iso_or_equiv
_atom_site_adp_type
_atom_site_occupancy
_atom_site_site_symmetry_order
_atom_site_calc_flag
_atom_site_refinement_flags_posn
_atom_site_refinement_flags_occupancy
_atom_site_disorder_assembly
_atom_site_disorder_group
Ti0A Ti 0.35593(2) 0.22299(2) 0.41019(2) 0.01138(4) Uani 1 1 d . . . .
Si1B Si 0.20392(3) 0.36531(2) 0.46335(2) 0.01577(6) Uani 1 1 d . . . .
O2B O 0.32361(7) 0.27188(4) 0.32278(4) 0.01491(15) Uani 1 1 d . . . .
O1B O 0.48657(7) 0.13878(4) 0.36833(4) 0.01608(16) Uani 1 1 d . . . .
N3B N 0.52080(8) 0.21711(5) 0.40395(4) 0.01283(17) Uani 1 1 d . . . .
N1B N 0.29093(8) 0.29241(5) 0.44241(4) 0.01528(18) Uani 1 1 d . . . .
N4B N 0.23961(8) 0.19018(5) 0.37718(4) 0.01312(17) Uani 1 1 d . . . .
N2B N 0.34000(8) 0.13906(5) 0.49265(4) 0.01477(18) Uani 1 1 d . . . .
C23B C 0.55690(9) 0.16951(6) 0.37114(5) 0.0131(2) Uani 1 1 d . . . .
C42B C 0.25269(9) 0.23696(6) 0.32590(5) 0.0145(2) Uani 1 1 d . . . .
C24B C 0.66971(9) 0.15183(6) 0.33695(5) 0.0150(2) Uani 1 1 d . . . .
C30B C 0.58217(9) 0.26134(6) 0.41033(5) 0.0152(2) Uani 1 1 d . . . .
C49B C 0.18864(9) 0.13470(6) 0.38637(5) 0.0139(2) Uani 1 1 d . . . .
C58B C 0.05671(10) 0.18242(6) 0.47088(5) 0.0171(2) Uani 1 1 d . . . .
H58B H 0.1191 0.2018 0.4715 0.020 Uiso 1 1 calc R . . .
C54B C 0.09995(9) 0.12888(6) 0.43314(5) 0.0152(2) Uani 1 1 d . . . .
C31B C 0.61174(9) 0.25084(6) 0.46759(6) 0.0185(2) Uani 1 1 d . . . .
C25B C 0.67823(10) 0.13295(6) 0.28320(5) 0.0200(2) Uani 1 1 d . . . .
H25B H 0.6139 0.1325 0.2696 0.024 Uiso 1 1 calc R . . .
C12B C 0.15219(10) 0.33801(6) 0.54613(6) 0.0191(2) Uani 1 1 d . . . .
C22B C 0.30652(10) 0.15360(7) 0.54713(5) 0.0198(2) Uani 1 1 d . . . .
H22B H 0.2910 0.2010 0.5494 0.024 Uiso 1 1 calc R . . .
C50B C 0.23008(10) 0.08470(6) 0.35148(5) 0.0174(2) Uani 1 1 d . . . .
C18B C 0.36095(10) 0.07162(6) 0.49027(6) 0.0201(2) Uani 1 1 d . . . .
H18B H 0.3843 0.0608 0.4521 0.024 Uiso 1 1 calc R . . .
C53B C 0.04919(10) 0.07463(6) 0.44205(5) 0.0195(2) Uani 1 1 d . . . .
H53B H -0.0112 0.0701 0.4732 0.023 Uiso 1 1 calc R . . .
C1B C 0.27356(10) 0.43730(6) 0.45230(5) 0.0195(2) Uani 1 1 d . . . .
C51B C 0.17516(11) 0.03217(7) 0.36188(6) 0.0212(2) Uani 1 1 d . . . .
H51B H 0.2001 -0.0010 0.3379 0.025 Uiso 1 1 calc R . . .
C29B C 0.76456(10) 0.15180(6) 0.35674(6) 0.0190(2) Uani 1 1 d . . . .
H29B H 0.7594 0.1650 0.3931 0.023 Uiso 1 1 calc R . . .
C36B C 0.58374(10) 0.19219(7) 0.52068(6) 0.0220(2) Uani 1 1 d . . . .
H36B H 0.5390 0.1687 0.5070 0.026 Uiso 1 1 calc R . . .
C39B C 0.56740(11) 0.33193(7) 0.30103(6) 0.0232(3) Uani 1 1 d . . . .
H39B H 0.5354 0.2928 0.3020 0.028 Uiso 1 1 calc R . . .
C27B C 0.87490(11) 0.11397(7) 0.26982(6) 0.0274(3) Uani 1 1 d . . . .
H27B H 0.9449 0.1008 0.2471 0.033 Uiso 1 1 calc R . . .
C52B C 0.08551(11) 0.02710(7) 0.40611(6) 0.0224(2) Uani 1 1 d . . . .
H52B H 0.0488 -0.0087 0.4119 0.027 Uiso 1 1 calc R . . .
C21B C 0.29398(12) 0.10228(7) 0.59980(6) 0.0276(3) Uani 1 1 d . . . .
H21B H 0.2703 0.1143 0.6375 0.033 Uiso 1 1 calc R . . .
C7B C 0.08876(10) 0.40275(6) 0.41646(6) 0.0219(2) Uani 1 1 d . . . .
C35B C 0.60727(10) 0.31587(6) 0.36149(6) 0.0197(2) Uani 1 1 d . . . .
C26B C 0.78061(11) 0.11477(7) 0.24960(6) 0.0266(3) Uani 1 1 d . . . .
H26B H 0.7860 0.1028 0.2126 0.032 Uiso 1 1 calc R . . .
C33B C 0.69768(11) 0.34778(7) 0.42660(7) 0.0297(3) Uani 1 1 d . . . .
H33B H 0.7383 0.3769 0.4318 0.036 Uiso 1 1 calc R . . .
C55B C 0.33256(11) 0.08429(7) 0.30460(6) 0.0224(2) Uani 1 1 d . . . .
H55B H 0.3590 0.1264 0.3019 0.027 Uiso 1 1 calc R . . .
C34B C 0.66715(11) 0.35786(7) 0.37101(7) 0.0275(3) Uani 1 1 d . . . .
H34B H 0.6872 0.3942 0.3383 0.033 Uiso 1 1 calc R . . .
C57B C 0.42488(12) 0.01841(8) 0.32396(7) 0.0286(3) Uani 1 1 d . . . .
H57A H 0.4395 0.0156 0.3642 0.043 Uiso 1 1 calc GR . . .
H57B H 0.4918 0.0211 0.2949 0.043 Uiso 1 1 calc GR . . .
H57C H 0.4022 -0.0235 0.3251 0.043 Uiso 1 1 calc GR . . .
C28B C 0.86711(10) 0.13240(7) 0.32319(6) 0.0245(3) Uani 1 1 d . . . .
H28B H 0.9319 0.1318 0.3370 0.029 Uiso 1 1 calc R . . .
C32B C 0.66916(11) 0.29534(7) 0.47467(7) 0.0253(3) Uani 1 1 d . . . .
H32B H 0.6889 0.2894 0.5131 0.030 Uiso 1 1 calc R . . .
C13B C 0.06763(12) 0.30325(8) 0.56683(6) 0.0286(3) Uani 1 1 d . . . .
H13B H 0.0267 0.3007 0.5385 0.034 Uiso 1 1 calc R . . .
C2B C 0.38485(11) 0.42379(7) 0.45740(7) 0.0277(3) Uani 1 1 d . . . .
H2B H 0.4291 0.3768 0.4637 0.033 Uiso 1 1 calc R . . .
C14B C 0.04198(14) 0.27244(9) 0.62771(7) 0.0362(3) Uani 1 1 d . . . .
H14B H -0.0156 0.2489 0.6405 0.043 Uiso 1 1 calc R . . .
C19B C 0.34985(12) 0.01762(7) 0.54115(6) 0.0276(3) Uani 1 1 d . . . .
H19B H 0.3649 -0.0293 0.5379 0.033 Uiso 1 1 calc R . . .
C59B C 0.01515(13) 0.14947(8) 0.53629(6) 0.0300(3) Uani 1 1 d . . . .
H59A H -0.0517 0.1351 0.5375 0.045 Uiso 1 1 calc GR . . .
H59B H -0.0013 0.1839 0.5604 0.045 Uiso 1 1 calc GR . . .
H59C H 0.0719 0.1082 0.5529 0.045 Uiso 1 1 calc GR . . .
C40B C 0.66032(13) 0.33546(8) 0.24802(7) 0.0364(3) Uani 1 1 d . . . .
H40A H 0.6906 0.3752 0.2444 0.055 Uiso 1 1 calc GR . . .
H40B H 0.6315 0.3418 0.2106 0.055 Uiso 1 1 calc GR . . .
H40C H 0.7184 0.2917 0.2550 0.055 Uiso 1 1 calc GR . . .
C38B C 0.68815(12) 0.13653(8) 0.54017(7) 0.0316(3) Uani 1 1 d . . . .
H38A H 0.7299 0.1178 0.5058 0.047 Uiso 1 1 calc GR . . .
H38B H 0.6676 0.0982 0.5731 0.047 Uiso 1 1 calc GR . . .
H38C H 0.7336 0.1580 0.5541 0.047 Uiso 1 1 calc GR . . .
C6B C 0.21185(11) 0.50755(7) 0.44175(6) 0.0243(3) Uani 1 1 d . . . .
H6B H 0.1365 0.5182 0.4371 0.029 Uiso 1 1 calc R . . .
C1EA C -0.01692(12) 0.43775(8) 0.43783(7) 0.0315(3) Uani 1 1 d . . . .
H1EA H -0.0338 0.4397 0.4790 0.038 Uiso 1 1 calc R . . .
C17B C 0.20724(11) 0.34243(8) 0.58968(6) 0.0263(3) Uani 1 1 d . . . .
H17B H 0.2635 0.3670 0.5773 0.032 Uiso 1 1 calc R . . .
C41B C 0.47505(12) 0.39984(8) 0.29264(7) 0.0326(3) Uani 1 1 d . . . .
H41A H 0.4156 0.3953 0.3265 0.049 Uiso 1 1 calc GR . . .
H41B H 0.4465 0.4082 0.2548 0.049 Uiso 1 1 calc GR . . .
H41C H 0.5040 0.4394 0.2913 0.049 Uiso 1 1 calc GR . . .
C8B C 0.11095(12) 0.40084(7) 0.35567(6) 0.0291(3) Uani 1 1 d . . . .
H8B H 0.1823 0.3776 0.3400 0.035 Uiso 1 1 calc R . . .
C56B C 0.30778(14) 0.08955(9) 0.24180(6) 0.0334(3) Uani 1 1 d . . . .
H56A H 0.2855 0.0475 0.2427 0.050 Uiso 1 1 calc GR . . .
H56B H 0.3739 0.0930 0.2123 0.050 Uiso 1 1 calc GR . . .
H56C H 0.2481 0.1314 0.2303 0.050 Uiso 1 1 calc GR . . .
C4B C 0.36806(14) 0.54703(8) 0.44413(8) 0.0398(4) Uani 1 1 d . . . .
H4B H 0.4001 0.5840 0.4420 0.048 Uiso 1 1 calc R . . .
C60B C -0.03325(12) 0.24355(8) 0.44238(7) 0.0307(3) Uani 1 1 d . . . .
H60A H -0.0022 0.2684 0.4028 0.046 Uiso 1 1 calc GR . . .
H60B H -0.0629 0.2760 0.4686 0.046 Uiso 1 1 calc GR . . .
H60C H -0.0924 0.2254 0.4374 0.046 Uiso 1 1 calc GR . . .
C11B C -0.09781(13) 0.46975(9) 0.40012(9) 0.0432(4) Uani 1 1 d . . . .
H11B H -0.1692 0.4932 0.4154 0.052 Uiso 1 1 calc R . . .
C5B C 0.25854(13) 0.56186(7) 0.43799(7) 0.0338(3) Uani 1 1 d . . . .
H5B H 0.2151 0.6090 0.4312 0.041 Uiso 1 1 calc R . . .
C16B C 0.18179(13) 0.31173(9) 0.65077(7) 0.0366(3) Uani 1 1 d . . . .
H16B H 0.2207 0.3154 0.6795 0.044 Uiso 1 1 calc R . . .
C20B C 0.31638(13) 0.03306(7) 0.59699(6) 0.0312(3) Uani 1 1 d . . . .
H20B H 0.3089 -0.0032 0.6327 0.037 Uiso 1 1 calc R . . .
C15B C 0.09996(14) 0.27596(9) 0.66963(7) 0.0362(3) Uani 1 1 d . . . .
H15B H 0.0837 0.2539 0.7112 0.043 Uiso 1 1 calc R . . .
C37B C 0.51430(12) 0.22038(9) 0.57401(7) 0.0337(3) Uani 1 1 d . . . .
H37A H 0.5568 0.2427 0.5891 0.051 Uiso 1 1 calc GR . . .
H37B H 0.4941 0.1815 0.6063 0.051 Uiso 1 1 calc GR . . .
H37C H 0.4474 0.2550 0.5608 0.051 Uiso 1 1 calc GR . . .
C3B C 0.43172(13) 0.47815(9) 0.45344(8) 0.0386(4) Uani 1 1 d . . . .
H3B H 0.5075 0.4681 0.4571 0.046 Uiso 1 1 calc R . . .
C9B C 0.03009(15) 0.43244(10) 0.31799(8) 0.0445(4) Uani 1 1 d . . . .
H9B H 0.0459 0.4302 0.2769 0.053 Uiso 1 1 calc R . . .
C10B C -0.07390(15) 0.46729(10) 0.34029(9) 0.0505(5) Uani 1 1 d . . . .
H10B H -0.1288 0.4895 0.3143 0.061 Uiso 1 1 calc R . . .
Ti1A Ti 0.33775(2) 0.76787(2) 0.11764(2) 0.01583(5) Uani 1 1 d . . . .
Si1A Si 0.59040(3) 0.74449(2) 0.15749(2) 0.01776(7) Uani 1 1 d . . . .
O2A O 0.33543(7) 0.86593(4) 0.06154(4) 0.01880(17) Uani 1 1 d . . . .
N1A N 0.46740(9) 0.74825(5) 0.13768(4) 0.0187(2) Uani 1 1 d . . . .
O1A O 0.18672(8) 0.77514(5) 0.07609(4) 0.02420(19) Uani 1 1 d . . . .
N4A N 0.23210(8) 0.85712(5) 0.14985(4) 0.01550(18) Uani 1 1 d . . . .
N3A N 0.35663(9) 0.71608(5) 0.05161(4) 0.0197(2) Uani 1 1 d . . . .
C59A C 0.27634(10) 0.82110(6) 0.27223(5) 0.0172(2) Uani 1 1 d . . . .
H59D H 0.3207 0.8006 0.2382 0.021 Uiso 1 1 calc R . . .
C43A C 0.26844(10) 0.89870(6) 0.09991(5) 0.0160(2) Uani 1 1 d . . . .
N2A N 0.27199(9) 0.69155(5) 0.19449(5) 0.0214(2) Uani 1 1 d . . . .
C50A C 0.14375(10) 0.87870(6) 0.19368(5) 0.0163(2) Uani 1 1 d . . . .
C24A C 0.25298(11) 0.74140(7) 0.03996(5) 0.0219(2) Uani 1 1 d . . . .
C55A C 0.16391(10) 0.86212(6) 0.25378(5) 0.0170(2) Uani 1 1 d . . . .
C61A C 0.33664(11) 0.86985(7) 0.28240(6) 0.0232(3) Uani 1 1 d . . . .
H61A H 0.3430 0.9076 0.2456 0.035 Uiso 1 1 calc GR . . .
H61B H 0.4103 0.8429 0.2921 0.035 Uiso 1 1 calc GR . . .
H61C H 0.2952 0.8903 0.3160 0.035 Uiso 1 1 calc GR . . .
C1A C 0.61309(10) 0.67243(6) 0.22848(6) 0.0197(2) Uani 1 1 d . . . .
C60A C 0.26728(11) 0.76004(7) 0.32830(6) 0.0229(3) Uani 1 1 d . . . .
H60D H 0.2291 0.7788 0.3632 0.034 Uiso 1 1 calc GR . . .
H60E H 0.3412 0.7315 0.3363 0.034 Uiso 1 1 calc GR . . .
H60F H 0.2257 0.7308 0.3212 0.034 Uiso 1 1 calc GR . . .
C19A C 0.33893(12) 0.64283(7) 0.23239(6) 0.0237(3) Uani 1 1 d . . . .
H19A H 0.4130 0.6453 0.2282 0.028 Uiso 1 1 calc R . . .
C44A C 0.24777(10) 0.97664(6) 0.08389(5) 0.0178(2) Uani 1 1 d . . . .
C51A C 0.03734(10) 0.91326(7) 0.17782(6) 0.0212(2) Uani 1 1 d . . . .
C13A C 0.58744(10) 0.83110(6) 0.16990(6) 0.0207(2) Uani 1 1 d . . . .
C7A C 0.71065(11) 0.72295(6) 0.09859(6) 0.0233(3) Uani 1 1 d . . . .
C49A C 0.21561(11) 1.01565(6) 0.12708(6) 0.0218(2) Uani 1 1 d . . . .
H49A H 0.2009 0.9930 0.1686 0.026 Uiso 1 1 calc R . . .
C31A C 0.44297(12) 0.68318(7) 0.01205(5) 0.0224(3) Uani 1 1 d . . . .
C54A C 0.07877(11) 0.88584(7) 0.29651(6) 0.0246(3) Uani 1 1 d . . . .
H54A H 0.0920 0.8765 0.3370 0.029 Uiso 1 1 calc R . . .
C40A C 0.43043(12) 0.80092(7) -0.06683(6) 0.0255(3) Uani 1 1 d . . . .
H40D H 0.3629 0.8154 -0.0385 0.031 Uiso 1 1 calc R . . .
C36A C 0.47298(12) 0.72178(7) -0.04643(6) 0.0248(3) Uani 1 1 d . . . .
C2A C 0.65875(12) 0.60316(7) 0.22341(7) 0.0290(3) Uani 1 1 d . . . .
H2A H 0.6868 0.5947 0.1846 0.035 Uiso 1 1 calc R . . .
C6A C 0.57473(11) 0.68253(7) 0.28644(6) 0.0228(2) Uani 1 1 d . . . .
H6A H 0.5435 0.7289 0.2914 0.027 Uiso 1 1 calc R . . .
C45A C 0.26976(11) 1.01049(7) 0.02309(6) 0.0239(3) Uani 1 1 d . . . .
H45A H 0.2930 0.9840 -0.0065 0.029 Uiso 1 1 calc R . . .
C56A C 0.00800(11) 0.92545(8) 0.11511(6) 0.0276(3) Uani 1 1 d . . . .
H56D H 0.0779 0.9117 0.0880 0.033 Uiso 1 1 calc R . . .
C46A C 0.25782(12) 1.08269(7) 0.00566(7) 0.0310(3) Uani 1 1 d . . . .
H46A H 0.2716 1.1056 -0.0359 0.037 Uiso 1 1 calc R . . .
C48A C 0.20500(12) 1.08798(7) 0.10922(7) 0.0273(3) Uani 1 1 d . . . .
H48A H 0.1833 1.1145 0.1387 0.033 Uiso 1 1 calc R . . .
C18A C 0.52737(11) 0.89239(7) 0.13422(6) 0.0261(3) Uani 1 1 d . . . .
H18A H 0.4876 0.8888 0.1059 0.031 Uiso 1 1 calc R . . .
C8A C 0.70569(13) 0.69127(8) 0.05457(6) 0.0319(3) Uani 1 1 d . . . .
H8A H 0.6386 0.6818 0.0527 0.038 Uiso 1 1 calc R . . .
C53A C -0.02485(12) 0.92283(8) 0.28111(7) 0.0301(3) Uani 1 1 d . . . .
H53A H -0.0815 0.9398 0.3105 0.036 Uiso 1 1 calc R . . .
C52A C -0.04509(11) 0.93485(7) 0.22276(7) 0.0285(3) Uani 1 1 d . . . .
H52A H -0.1171 0.9585 0.2129 0.034 Uiso 1 1 calc R . . .
C14A C 0.64550(12) 0.83842(8) 0.21076(6) 0.0286(3) Uani 1 1 d . . . .
H14A H 0.6877 0.7977 0.2353 0.034 Uiso 1 1 calc R . . .
C25A C 0.21172(12) 0.73567(8) -0.01295(6) 0.0282(3) Uani 1 1 d . . . .
C12A C 0.81067(12) 0.73655(7) 0.09906(7) 0.0312(3) Uani 1 1 d . . . .
H12A H 0.8162 0.7584 0.1285 0.037 Uiso 1 1 calc R . . .
C20A C 0.30418(13) 0.58930(7) 0.27728(6) 0.0309(3) Uani 1 1 d . . . .
H20A H 0.3533 0.5561 0.3035 0.037 Uiso 1 1 calc R . . .
C5A C 0.58138(12) 0.62594(8) 0.33722(6) 0.0295(3) Uani 1 1 d . . . .
H5A H 0.5556 0.6340 0.3763 0.035 Uiso 1 1 calc R . . .
C41A C 0.51693(13) 0.83607(7) -0.06177(7) 0.0322(3) Uani 1 1 d . . . .
H41D H 0.5337 0.8207 -0.0202 0.048 Uiso 1 1 calc GR . . .
H41E H 0.4882 0.8873 -0.0727 0.048 Uiso 1 1 calc GR . . .
H41F H 0.5841 0.8226 -0.0892 0.048 Uiso 1 1 calc GR . . .
C16A C 0.58215(14) 0.96442(8) 0.18006(8) 0.0393(4) Uani 1 1 d . . . .
H16A H 0.5805 1.0096 0.1835 0.047 Uiso 1 1 calc R . . .
C23A C 0.16696(12) 0.68757(8) 0.20163(7) 0.0325(3) Uani 1 1 d . . . .
H23A H 0.1183 0.7221 0.1759 0.039 Uiso 1 1 calc R . . .
C32A C 0.49731(14) 0.61229(7) 0.03372(6) 0.0311(3) Uani 1 1 d . . . .
C17A C 0.52469(13) 0.95850(7) 0.13941(8) 0.0357(3) Uani 1 1 d . . . .
H17A H 0.4832 0.9995 0.1149 0.043 Uiso 1 1 calc R . . .
C4A C 0.62546(13) 0.55805(8) 0.33079(7) 0.0354(3) Uani 1 1 d . . . .
H4A H 0.6294 0.5194 0.3654 0.042 Uiso 1 1 calc R . . .
C35A C 0.55046(15) 0.68541(8) -0.08510(7) 0.0380(4) Uani 1 1 d . . . .
H35A H 0.5701 0.7099 -0.1255 0.046 Uiso 1 1 calc R . . .
C30A C 0.13359(13) 0.79312(10) -0.03991(7) 0.0360(3) Uani 1 1 d . . . .
H30A H 0.1052 0.8328 -0.0232 0.043 Uiso 1 1 calc R . . .
C47A C 0.22585(12) 1.12148(7) 0.04867(7) 0.0310(3) Uani 1 1 d . . . .
H47A H 0.2183 1.1708 0.0367 0.037 Uiso 1 1 calc R . . .
C11A C 0.90247(13) 0.71882(8) 0.05753(8) 0.0407(4) Uani 1 1 d . . . .
H11A H 0.9696 0.7287 0.0587 0.049 Uiso 1 1 calc R . . .
C57A C -0.06607(13) 0.87829(9) 0.11678(8) 0.0389(4) Uani 1 1 d . . . .
H57D H -0.0299 0.8291 0.1339 0.058 Uiso 1 1 calc GR . . .
H57E H -0.0792 0.8838 0.0756 0.058 Uiso 1 1 calc GR . . .
H57F H -0.1365 0.8919 0.1418 0.058 Uiso 1 1 calc GR . . .
C3A C 0.66383(14) 0.54675(8) 0.27381(7) 0.0372(4) Uani 1 1 d . . . .
H3A H 0.6938 0.5002 0.2692 0.045 Uiso 1 1 calc R . . .
C26A C 0.25026(15) 0.67620(10) -0.03632(7) 0.0385(4) Uani 1 1 d . . . .
H26A H 0.3023 0.6363 -0.0174 0.046 Uiso 1 1 calc R . . .
C33A C 0.57474(16) 0.57873(8) -0.00672(7) 0.0423(4) Uani 1 1 d . . . .
H33A H 0.6112 0.5305 0.0066 0.051 Uiso 1 1 calc R . . .
C15A C 0.64231(14) 0.90495(9) 0.21597(7) 0.0378(4) Uani 1 1 d . . . .
H15A H 0.6816 0.9093 0.2442 0.045 Uiso 1 1 calc R . . .
C10A C 0.89580(14) 0.68694(9) 0.01483(7) 0.0457(5) Uani 1 1 d . . . .
H10A H 0.9585 0.6745 -0.0134 0.055 Uiso 1 1 calc R . . .
C21A C 0.19706(15) 0.58509(8) 0.28319(7) 0.0385(4) Uani 1 1 d . . . .
H21A H 0.1716 0.5484 0.3131 0.046 Uiso 1 1 calc R . . .
C9A C 0.79836(15) 0.67318(9) 0.01306(7) 0.0448(4) Uani 1 1 d . . . .
H9A H 0.7939 0.6512 -0.0165 0.054 Uiso 1 1 calc R . . .
C58A C -0.04627(14) 1.00277(9) 0.08820(8) 0.0410(4) Uani 1 1 d . . . .
H58A H -0.1150 1.0177 0.1140 0.061 Uiso 1 1 calc GR . . .
H58C H -0.0621 1.0083 0.0476 0.061 Uiso 1 1 calc GR . . .
H58D H 0.0036 1.0318 0.0858 0.061 Uiso 1 1 calc GR . . .
C34A C 0.59913(17) 0.61469(9) -0.06599(8) 0.0458(5) Uani 1 1 d . . . .
H34A H 0.6495 0.5906 -0.0936 0.055 Uiso 1 1 calc R . . .
C42A C 0.39899(16) 0.82544(9) -0.13075(7) 0.0408(4) Uani 1 1 d . . . .
H42A H 0.4655 0.8173 -0.1600 0.061 Uiso 1 1 calc GR . . .
H42B H 0.3623 0.8757 -0.1394 0.061 Uiso 1 1 calc GR . . .
H42C H 0.3490 0.7990 -0.1338 0.061 Uiso 1 1 calc GR . . .
C22A C 0.12739(14) 0.63497(9) 0.24510(8) 0.0422(4) Uani 1 1 d . . . .
H22A H 0.0531 0.6333 0.2486 0.051 Uiso 1 1 calc R . . .
C39A C 0.36398(19) 0.55457(9) 0.11309(8) 0.0523(5) Uani 1 1 d . . . .
H39A H 0.3042 0.5970 0.1034 0.078 Uiso 1 1 calc GR . . .
H39C H 0.3508 0.5308 0.1560 0.078 Uiso 1 1 calc GR . . .
H39D H 0.3668 0.5228 0.0884 0.078 Uiso 1 1 calc GR . . .
C37A C 0.47269(16) 0.57494(7) 0.09989(7) 0.0406(4) Uani 1 1 d . . . .
H37D H 0.4650 0.6093 0.1241 0.049 Uiso 1 1 calc R . . .
C27A C 0.21185(17) 0.67602(13) -0.08730(8) 0.0531(5) Uani 1 1 d . . . .
H27A H 0.2371 0.6357 -0.1032 0.064 Uiso 1 1 calc R . . .
C28A C 0.13731(17) 0.73403(15) -0.11502(8) 0.0611(7) Uani 1 1 d . . . .
H28A H 0.1132 0.7340 -0.1507 0.073 Uiso 1 1 calc R . . .
C29A C 0.09704(15) 0.79236(13) -0.09153(8) 0.0520(5) Uani 1 1 d . . . .
H29A H 0.0445 0.8319 -0.1106 0.062 Uiso 1 1 calc R . . .
C38A C 0.5658(2) 0.51109(9) 0.12179(9) 0.0661(7) Uani 1 1 d . . . .
H38D H 0.5679 0.4730 0.1041 0.099 Uiso 1 1 calc GR . . .
H38E H 0.5528 0.4953 0.1659 0.099 Uiso 1 1 calc GR . . .
H38F H 0.6362 0.5242 0.1093 0.099 Uiso 1 1 calc GR . . .
C43B C 0.1999(6) 0.2497(4) 0.2725(4) 0.0163(9) Uani 0.617(2) 1 d . P A 1
C44B C 0.2522(3) 0.27582(16) 0.21531(14) 0.0254(6) Uani 0.617(2) 1 d . P A 1
H44B H 0.3207 0.2867 0.2114 0.030 Uiso 0.617(2) 1 calc R P A 1
C47B C 0.0490(3) 0.25014(18) 0.22575(16) 0.0333(8) Uani 0.617(2) 1 d . P A 1
H47B H -0.0220 0.2428 0.2296 0.040 Uiso 0.617(2) 1 calc R P A 1
C48B C 0.0974(7) 0.2375(5) 0.2772(5) 0.0238(11) Uani 0.617(2) 1 d . P A 1
H48B H 0.0599 0.2204 0.3159 0.029 Uiso 0.617(2) 1 calc R P A 1
C45B C 0.2060(2) 0.28614(17) 0.16408(11) 0.0355(6) Uani 0.617(2) 1 d . P A 1
H45B H 0.2443 0.3020 0.1253 0.043 Uiso 0.617(2) 1 calc R P A 1
C46B C 0.1041(2) 0.27338(17) 0.16912(11) 0.0383(6) Uani 0.617(2) 1 d . P A 1
H46B H 0.0723 0.2805 0.1339 0.046 Uiso 0.617(2) 1 calc R P A 1
C1 C 0.1814(12) 0.2630(7) 0.2747(8) 0.0163(9) Uani 0.383(2) 1 d . P A 2
C2 C 0.2238(4) 0.3017(3) 0.2202(2) 0.0254(6) Uani 0.383(2) 1 d . P A 2
H2 H 0.2930 0.3118 0.2159 0.030 Uiso 0.383(2) 1 calc R P A 2
C3 C 0.1638(4) 0.3256(3) 0.17204(18) 0.0355(6) Uani 0.383(2) 1 d . P A 2
H3 H 0.1931 0.3508 0.1340 0.043 Uiso 0.383(2) 1 calc R P A 2
C4 C 0.0619(4) 0.3129(3) 0.17921(19) 0.0383(6) Uani 0.383(2) 1 d . P A 2
H4 H 0.0214 0.3293 0.1460 0.046 Uiso 0.383(2) 1 calc R P A 2
C5 C 0.0179(5) 0.2766(3) 0.2344(3) 0.0333(8) Uani 0.383(2) 1 d . P A 2
H5 H -0.0537 0.2696 0.2393 0.040 Uiso 0.383(2) 1 calc R P A 2
C6 C 0.0775(12) 0.2508(8) 0.2821(8) 0.0238(11) Uani 0.383(2) 1 d . P A 2
H6 H 0.0483 0.2248 0.3198 0.029 Uiso 0.383(2) 1 calc R P A 2

loop_
_atom_site_aniso_label
_atom_site_aniso_U_11
_atom_site_aniso_U_22
_atom_site_aniso_U_33
_atom_site_aniso_U_23
_atom_site_aniso_U_13
_atom_site_aniso_U_12
Ti0A 0.01145(9) 0.01203(9) 0.01155(9) -0.00375(7) -0.00125(7) -0.00366(7)
Si1B 0.01532(15) 0.01528(14) 0.01799(15) -0.00776(12) -0.00028(11) -0.00349(11)
O2B 0.0156(4) 0.0165(4) 0.0139(4) -0.0029(3) -0.0014(3) -0.0071(3)
O1B 0.0156(4) 0.0162(4) 0.0186(4) -0.0069(3) -0.0016(3) -0.0053(3)
N3B 0.0135(4) 0.0130(4) 0.0126(4) -0.0037(3) -0.0014(3) -0.0038(3)
N1B 0.0159(5) 0.0155(4) 0.0158(5) -0.0055(4) -0.0016(4) -0.0047(4)
N4B 0.0135(4) 0.0152(4) 0.0120(4) -0.0042(3) -0.0006(3) -0.0057(3)
N2B 0.0134(4) 0.0158(4) 0.0152(4) -0.0036(4) -0.0024(3) -0.0039(3)
C23B 0.0143(5) 0.0126(5) 0.0109(5) -0.0009(4) -0.0025(4) -0.0023(4)
C42B 0.0131(5) 0.0174(5) 0.0132(5) -0.0041(4) -0.0009(4) -0.0044(4)
C24B 0.0159(5) 0.0117(5) 0.0143(5) -0.0011(4) -0.0004(4) -0.0024(4)
C30B 0.0107(5) 0.0145(5) 0.0219(6) -0.0079(4) -0.0018(4) -0.0023(4)
C49B 0.0155(5) 0.0154(5) 0.0127(5) -0.0023(4) -0.0034(4) -0.0066(4)
C58B 0.0149(5) 0.0196(5) 0.0179(5) -0.0054(4) 0.0009(4) -0.0076(4)
C54B 0.0154(5) 0.0174(5) 0.0133(5) -0.0020(4) -0.0033(4) -0.0058(4)
C31B 0.0129(5) 0.0211(6) 0.0238(6) -0.0104(5) -0.0036(4) -0.0022(4)
C25B 0.0200(6) 0.0214(6) 0.0179(6) -0.0062(5) -0.0018(4) -0.0034(5)
C12B 0.0184(6) 0.0177(5) 0.0219(6) -0.0104(5) 0.0022(4) -0.0037(4)
C22B 0.0223(6) 0.0213(6) 0.0158(5) -0.0053(4) -0.0015(4) -0.0055(5)
C50B 0.0201(6) 0.0193(5) 0.0153(5) -0.0052(4) -0.0027(4) -0.0075(4)
C18B 0.0213(6) 0.0180(5) 0.0200(6) -0.0048(4) -0.0023(4) -0.0038(4)
C53B 0.0194(6) 0.0211(6) 0.0186(6) -0.0011(4) -0.0011(4) -0.0106(5)
C1B 0.0236(6) 0.0182(5) 0.0183(6) -0.0095(4) 0.0043(4) -0.0076(5)
C51B 0.0264(6) 0.0192(6) 0.0220(6) -0.0082(5) -0.0038(5) -0.0084(5)
C29B 0.0173(6) 0.0192(6) 0.0188(6) -0.0047(4) -0.0020(4) -0.0024(4)
C36B 0.0207(6) 0.0313(7) 0.0174(6) -0.0070(5) -0.0061(5) -0.0080(5)
C39B 0.0256(6) 0.0177(6) 0.0219(6) 0.0005(5) -0.0004(5) -0.0067(5)
C27B 0.0193(6) 0.0302(7) 0.0254(7) -0.0080(5) 0.0061(5) -0.0008(5)
C52B 0.0258(6) 0.0190(6) 0.0259(6) -0.0028(5) -0.0051(5) -0.0126(5)
C21B 0.0348(7) 0.0291(7) 0.0152(6) -0.0021(5) -0.0009(5) -0.0078(6)
C7B 0.0204(6) 0.0181(6) 0.0278(6) -0.0093(5) -0.0051(5) -0.0010(5)
C35B 0.0161(5) 0.0139(5) 0.0272(6) -0.0049(5) -0.0010(5) -0.0026(4)
C26B 0.0270(7) 0.0309(7) 0.0191(6) -0.0103(5) 0.0025(5) -0.0027(5)
C33B 0.0207(6) 0.0226(6) 0.0529(9) -0.0158(6) -0.0097(6) -0.0063(5)
C55B 0.0263(6) 0.0263(6) 0.0203(6) -0.0136(5) 0.0039(5) -0.0123(5)
C34B 0.0221(6) 0.0157(6) 0.0432(8) -0.0042(5) -0.0021(6) -0.0075(5)
C57B 0.0261(7) 0.0319(7) 0.0335(7) -0.0201(6) 0.0031(5) -0.0088(6)
C28B 0.0146(6) 0.0281(7) 0.0270(7) -0.0054(5) -0.0013(5) -0.0022(5)
C32B 0.0189(6) 0.0269(6) 0.0364(7) -0.0158(6) -0.0091(5) -0.0036(5)
C13B 0.0300(7) 0.0363(8) 0.0266(7) -0.0151(6) 0.0050(5) -0.0177(6)
C2B 0.0235(7) 0.0250(6) 0.0388(8) -0.0177(6) 0.0034(5) -0.0081(5)
C14B 0.0374(8) 0.0425(9) 0.0328(8) -0.0140(7) 0.0129(6) -0.0238(7)
C19B 0.0341(7) 0.0164(6) 0.0277(7) -0.0004(5) -0.0032(6) -0.0053(5)
C59B 0.0404(8) 0.0345(7) 0.0199(6) -0.0112(5) 0.0099(6) -0.0217(6)
C40B 0.0376(8) 0.0318(8) 0.0282(7) 0.0009(6) 0.0052(6) -0.0071(6)
C38B 0.0312(7) 0.0336(7) 0.0239(7) -0.0019(6) -0.0063(6) -0.0025(6)
C6B 0.0272(7) 0.0202(6) 0.0234(6) -0.0072(5) 0.0049(5) -0.0068(5)
C1EA 0.0226(7) 0.0338(7) 0.0382(8) -0.0176(6) -0.0045(6) 0.0018(6)
C17B 0.0243(7) 0.0330(7) 0.0238(6) -0.0079(5) -0.0005(5) -0.0116(5)
C41B 0.0303(7) 0.0260(7) 0.0332(8) 0.0004(6) -0.0069(6) -0.0010(6)
C8B 0.0279(7) 0.0271(7) 0.0286(7) -0.0092(5) -0.0084(5) 0.0042(5)
C56B 0.0465(9) 0.0408(8) 0.0207(7) -0.0161(6) 0.0033(6) -0.0196(7)
C4B 0.0405(9) 0.0312(8) 0.0550(10) -0.0248(7) 0.0191(7) -0.0236(7)
C60B 0.0253(7) 0.0275(7) 0.0400(8) -0.0141(6) -0.0103(6) 0.0019(5)
C11B 0.0236(7) 0.0436(9) 0.0596(11) -0.0210(8) -0.0126(7) 0.0090(7)
C5B 0.0406(8) 0.0188(6) 0.0383(8) -0.0105(6) 0.0119(6) -0.0109(6)
C16B 0.0369(8) 0.0514(10) 0.0224(7) -0.0066(6) -0.0038(6) -0.0151(7)
C20B 0.0383(8) 0.0250(7) 0.0222(7) 0.0046(5) -0.0015(6) -0.0083(6)
C15B 0.0401(9) 0.0406(8) 0.0222(7) -0.0045(6) 0.0061(6) -0.0122(7)
C37B 0.0259(7) 0.0526(9) 0.0253(7) -0.0165(7) -0.0015(5) -0.0084(6)
C3B 0.0259(7) 0.0400(9) 0.0600(11) -0.0301(8) 0.0105(7) -0.0172(6)
C9B 0.0445(10) 0.0476(10) 0.0350(9) -0.0125(7) -0.0198(7) 0.0100(8)
C10B 0.0393(9) 0.0514(11) 0.0550(11) -0.0134(9) -0.0278(8) 0.0124(8)
Ti1A 0.02268(11) 0.01294(9) 0.01140(9) -0.00459(7) -0.00078(7) -0.00328(8)
Si1A 0.02075(16) 0.01252(14) 0.01659(15) -0.00194(12) -0.00055(12) -0.00221(12)
O2A 0.0247(4) 0.0161(4) 0.0128(4) -0.0033(3) 0.0001(3) -0.0031(3)
N1A 0.0247(5) 0.0139(4) 0.0152(5) -0.0036(4) -0.0009(4) -0.0028(4)
O1A 0.0295(5) 0.0271(5) 0.0194(4) -0.0101(4) -0.0021(4) -0.0087(4)
N4A 0.0196(5) 0.0144(4) 0.0126(4) -0.0047(3) -0.0013(4) -0.0037(4)
N3A 0.0307(6) 0.0153(5) 0.0131(5) -0.0050(4) 0.0005(4) -0.0069(4)
C59A 0.0221(6) 0.0172(5) 0.0127(5) -0.0054(4) -0.0002(4) -0.0056(4)
C43A 0.0182(5) 0.0154(5) 0.0142(5) -0.0039(4) -0.0039(4) -0.0025(4)
N2A 0.0291(6) 0.0175(5) 0.0158(5) -0.0064(4) 0.0023(4) -0.0045(4)
C50A 0.0193(6) 0.0132(5) 0.0161(5) -0.0046(4) 0.0006(4) -0.0049(4)
C24A 0.0340(7) 0.0213(6) 0.0142(5) -0.0047(4) -0.0006(5) -0.0141(5)
C55A 0.0204(6) 0.0144(5) 0.0157(5) -0.0046(4) 0.0016(4) -0.0055(4)
C61A 0.0268(7) 0.0216(6) 0.0233(6) -0.0074(5) -0.0019(5) -0.0086(5)
C1A 0.0185(6) 0.0174(5) 0.0214(6) -0.0005(4) -0.0037(4) -0.0052(4)
C60A 0.0287(7) 0.0206(6) 0.0181(6) -0.0014(5) -0.0028(5) -0.0078(5)
C19A 0.0339(7) 0.0186(6) 0.0174(6) -0.0055(5) -0.0010(5) -0.0054(5)
C44A 0.0170(5) 0.0145(5) 0.0203(6) -0.0020(4) -0.0045(4) -0.0028(4)
C51A 0.0196(6) 0.0196(6) 0.0236(6) -0.0044(5) -0.0022(5) -0.0052(5)
C13A 0.0219(6) 0.0169(5) 0.0210(6) -0.0046(4) 0.0046(5) -0.0066(5)
C7A 0.0261(6) 0.0142(5) 0.0202(6) 0.0007(4) 0.0014(5) 0.0008(5)
C49A 0.0259(6) 0.0171(6) 0.0229(6) -0.0038(5) -0.0075(5) -0.0043(5)
C31A 0.0361(7) 0.0187(6) 0.0148(5) -0.0092(4) 0.0034(5) -0.0100(5)
C54A 0.0282(7) 0.0254(6) 0.0169(6) -0.0066(5) 0.0044(5) -0.0059(5)
C40A 0.0375(8) 0.0234(6) 0.0172(6) 0.0002(5) -0.0035(5) -0.0154(6)
C36A 0.0392(8) 0.0228(6) 0.0161(6) -0.0070(5) 0.0026(5) -0.0155(6)
C2A 0.0340(7) 0.0189(6) 0.0270(7) -0.0010(5) -0.0013(6) -0.0028(5)
C6A 0.0218(6) 0.0232(6) 0.0224(6) -0.0020(5) -0.0023(5) -0.0080(5)
C45A 0.0248(6) 0.0198(6) 0.0227(6) -0.0003(5) -0.0028(5) -0.0044(5)
C56A 0.0207(6) 0.0331(7) 0.0285(7) -0.0072(6) -0.0081(5) -0.0034(5)
C46A 0.0332(8) 0.0224(6) 0.0299(7) 0.0057(5) -0.0055(6) -0.0075(6)
C48A 0.0311(7) 0.0173(6) 0.0362(8) -0.0077(5) -0.0132(6) -0.0031(5)
C18A 0.0259(7) 0.0176(6) 0.0302(7) -0.0035(5) 0.0037(5) -0.0064(5)
C8A 0.0324(8) 0.0317(7) 0.0240(7) -0.0086(6) -0.0028(6) 0.0041(6)
C53A 0.0244(7) 0.0309(7) 0.0274(7) -0.0096(6) 0.0097(5) -0.0024(5)
C52A 0.0187(6) 0.0280(7) 0.0342(7) -0.0071(6) 0.0006(5) -0.0027(5)
C14A 0.0332(7) 0.0288(7) 0.0260(7) -0.0059(5) 0.0007(5) -0.0153(6)
C25A 0.0355(8) 0.0416(8) 0.0167(6) -0.0094(5) 0.0030(5) -0.0259(6)
C12A 0.0284(7) 0.0235(7) 0.0329(7) -0.0032(6) 0.0052(6) -0.0040(5)
C20A 0.0453(9) 0.0207(6) 0.0210(6) -0.0024(5) 0.0008(6) -0.0062(6)
C5A 0.0270(7) 0.0369(8) 0.0206(6) 0.0018(5) -0.0026(5) -0.0114(6)
C41A 0.0426(8) 0.0225(7) 0.0345(8) -0.0014(6) -0.0094(6) -0.0153(6)
C16A 0.0449(9) 0.0255(7) 0.0497(10) -0.0187(7) 0.0187(7) -0.0202(7)
C23A 0.0284(7) 0.0322(7) 0.0285(7) -0.0035(6) 0.0043(6) -0.0049(6)
C32A 0.0503(9) 0.0177(6) 0.0217(6) -0.0090(5) 0.0077(6) -0.0082(6)
C17A 0.0359(8) 0.0167(6) 0.0467(9) -0.0057(6) 0.0092(7) -0.0076(6)
C4A 0.0327(8) 0.0291(7) 0.0302(8) 0.0107(6) -0.0046(6) -0.0047(6)
C35A 0.0621(11) 0.0324(8) 0.0213(7) -0.0122(6) 0.0164(7) -0.0248(7)
C30A 0.0293(7) 0.0615(10) 0.0232(7) -0.0086(7) -0.0021(6) -0.0232(7)
C47A 0.0317(7) 0.0147(6) 0.0445(9) 0.0020(6) -0.0136(6) -0.0064(5)
C11A 0.0275(8) 0.0338(8) 0.0419(9) 0.0027(7) 0.0088(6) -0.0014(6)
C57A 0.0281(8) 0.0483(9) 0.0475(9) -0.0184(8) -0.0118(7) -0.0092(7)
C3A 0.0424(9) 0.0180(6) 0.0381(8) 0.0038(6) -0.0032(7) -0.0005(6)
C26A 0.0533(10) 0.0523(10) 0.0252(7) -0.0195(7) 0.0063(7) -0.0342(8)
C33A 0.0642(11) 0.0194(7) 0.0369(8) -0.0150(6) 0.0155(8) -0.0086(7)
C15A 0.0471(9) 0.0431(9) 0.0340(8) -0.0183(7) 0.0079(7) -0.0281(8)
C10A 0.0371(9) 0.0430(9) 0.0288(8) -0.0008(7) 0.0108(6) 0.0126(7)
C21A 0.0495(10) 0.0288(7) 0.0290(8) -0.0002(6) 0.0101(7) -0.0156(7)
C9A 0.0486(10) 0.0467(10) 0.0244(7) -0.0142(7) -0.0017(7) 0.0127(8)
C58A 0.0382(9) 0.0397(9) 0.0384(9) -0.0002(7) -0.0176(7) -0.0008(7)
C34A 0.0684(12) 0.0315(8) 0.0360(9) -0.0228(7) 0.0260(8) -0.0190(8)
C42A 0.0567(11) 0.0469(9) 0.0229(7) 0.0052(6) -0.0129(7) -0.0277(8)
C22A 0.0352(9) 0.0436(9) 0.0386(9) -0.0008(7) 0.0093(7) -0.0156(7)
C39A 0.0958(16) 0.0252(8) 0.0299(8) -0.0100(6) 0.0225(9) -0.0249(9)
C37A 0.0741(12) 0.0150(6) 0.0210(7) -0.0033(5) 0.0057(7) -0.0035(7)
C27A 0.0605(12) 0.0931(16) 0.0334(9) -0.0366(10) 0.0100(8) -0.0508(12)
C28A 0.0527(11) 0.135(2) 0.0259(8) -0.0346(11) 0.0067(8) -0.0620(14)
C29A 0.0342(9) 0.1028(16) 0.0274(8) -0.0092(9) -0.0067(7) -0.0347(10)
C38A 0.1063(19) 0.0249(8) 0.0409(10) -0.0017(7) -0.0038(11) 0.0112(10)
C43B 0.013(3) 0.019(3) 0.0144(9) -0.0007(18) -0.0040(17) -0.0026(17)
C44B 0.0223(16) 0.042(2) 0.0140(8) -0.0025(12) -0.0017(10) -0.0159(13)
C47B 0.0259(18) 0.049(2) 0.0262(13) 0.0074(14) -0.0133(13) -0.0204(14)
C48B 0.018(3) 0.033(3) 0.0182(17) 0.0039(18) -0.006(2) -0.010(2)
C45B 0.0375(15) 0.0567(17) 0.0142(8) 0.0036(10) -0.0063(9) -0.0253(12)
C46B 0.0394(15) 0.0588(18) 0.0203(10) 0.0066(11) -0.0159(10) -0.0257(12)
C1 0.013(3) 0.019(3) 0.0144(9) -0.0007(18) -0.0040(17) -0.0026(17)
C2 0.0223(16) 0.042(2) 0.0140(8) -0.0025(12) -0.0017(10) -0.0159(13)
C3 0.0375(15) 0.0567(17) 0.0142(8) 0.0036(10) -0.0063(9) -0.0253(12)
C4 0.0394(15) 0.0588(18) 0.0203(10) 0.0066(11) -0.0159(10) -0.0257(12)
C5 0.0259(18) 0.049(2) 0.0262(13) 0.0074(14) -0.0133(13) -0.0204(14)
C6 0.018(3) 0.033(3) 0.0182(17) 0.0039(18) -0.006(2) -0.010(2)

loop_
_atom_type_symbol
_atom_type_description
_atom_type_scat_dispersion_real
_atom_type_scat_dispersion_imag
_atom_type_scat_source
C C 0.0033 0.0016 'International Tables Vol C Tables 4.2.6.8 and 6.1.1.4'
H H 0.0000 0.0000 'International Tables Vol C Tables 4.2.6.8 and 6.1.1.4'
N N 0.0061 0.0033 'International Tables Vol C Tables 4.2.6.8 and 6.1.1.4'
O O 0.0106 0.0060 'International Tables Vol C Tables 4.2.6.8 and 6.1.1.4'
Si Si 0.0817 0.0704 'International Tables Vol C Tables 4.2.6.8 and 6.1.1.4'
Ti Ti 0.2776 0.4457 'International Tables Vol C Tables 4.2.6.8 and 6.1.1.4'

loop_
_geom_angle_atom_site_label_1
_geom_angle_atom_site_label_2
_geom_angle_atom_site_label_3
_geom_angle
O2B Ti0A O1B 85.31(3)
O2B Ti0A N4B 62.60(3)
O2B Ti0A N2B 149.61(3)
O2B Ti0A C23B 90.58(3)
O2B Ti0A C42B 31.07(3)
O1B Ti0A C23B 29.48(3)
O1B Ti0A C42B 84.74(3)
N3B Ti0A O2B 102.69(3)
N3B Ti0A O1B 60.12(3)
N3B Ti0A N4B 143.50(4)
N3B Ti0A N2B 98.92(4)
N3B Ti0A C23B 31.11(3)
N3B Ti0A C42B 127.11(4)
N1B Ti0A O2B 98.52(4)
N1B Ti0A O1B 163.94(4)
N1B Ti0A N3B 103.83(4)
N1B Ti0A N4B 111.11(4)
N1B Ti0A N2B 96.74(4)
N1B Ti0A C23B 134.50(4)
N1B Ti0A C42B 106.59(4)
N4B Ti0A O1B 84.55(3)
N4B Ti0A N2B 87.39(4)
N4B Ti0A C23B 112.60(4)
N4B Ti0A C42B 31.55(4)
N2B Ti0A O1B 87.22(3)
N2B Ti0A C23B 97.21(3)
N2B Ti0A C42B 118.87(4)
C42B Ti0A C23B 103.89(4)
N1B Si1B C12B 107.83(5)
N1B Si1B C1B 112.93(5)
N1B Si1B C7B 109.84(5)
C1B Si1B C12B 107.66(5)
C7B Si1B C12B 111.86(6)
C7B Si1B C1B 106.76(6)
C42B O2B Ti0A 93.64(6)
C23B O1B Ti0A 86.61(6)
C23B N3B Ti0A 96.07(7)
C23B N3B C30B 125.57(10)
C30B N3B Ti0A 135.10(7)
Si1B N1B Ti0A 166.50(6)
C42B N4B Ti0A 88.79(7)
C42B N4B C49B 125.02(9)
C49B N4B Ti0A 143.72(7)
C22B N2B Ti0A 120.96(8)
C22B N2B C18B 117.93(10)
C18B N2B Ti0A 121.10(8)
O1B C23B Ti0A 63.91(6)
O1B C23B N3B 115.47(10)
O1B C23B C24B 118.68(10)
N3B C23B Ti0A 52.82(5)
N3B C23B C24B 125.82(10)
C24B C23B Ti0A 167.58(8)
O2B C42B Ti0A 55.29(5)
O2B C42B N4B 114.92(10)
O2B C42B C43B 118.8(4)
O2B C42B C1 116.8(7)
N4B C42B Ti0A 59.66(6)
N4B C42B C43B 126.2(4)
N4B C42B C1 127.4(7)
C43B C42B Ti0A 174.0(4)
C1 C42B Ti0A 167.1(5)
C25B C24B C23B 117.00(10)
C29B C24B C23B 123.49(10)
C29B C24B C25B 119.49(11)
C31B C30B N3B 118.05(10)
C35B C30B N3B 120.50(10)
C35B C30B C31B 121.37(11)
C54B C49B N4B 118.22(10)
C54B C49B C50B 121.22(10)
C50B C49B N4B 120.48(10)
C54B C58B C59B 112.26(10)
C54B C58B C60B 110.88(10)
C60B C58B C59B 110.55(11)
C49B C54B C58B 120.88(10)
C53B C54B C49B 118.36(11)
C53B C54B C58B 120.69(10)
C30B C31B C36B 121.44(10)
C32B C31B C30B 118.42(12)
C32B C31B C36B 120.14(11)
C26B C25B C24B 120.13(12)
C13B C12B Si1B 121.55(10)
C17B C12B Si1B 120.89(10)
C17B C12B C13B 116.93(12)
N2B C22B C21B 122.50(12)
C49B C50B C55B 123.43(10)
C51B C50B C49B 117.76(11)
C51B C50B C55B 118.78(11)
N2B C18B C19B 122.66(12)
C52B C53B C54B 121.04(11)
C2B C1B Si1B 122.48(10)
C2B C1B C6B 117.67(12)
C6B C1B Si1B 119.75(10)
C52B C51B C50B 121.75(11)
C24B C29B C28B 119.95(12)
C31B C36B C38B 111.19(11)
C31B C36B C37B 111.87(11)
C37B C36B C38B 110.79(11)
C35B C39B C40B 112.75(12)
C35B C39B C41B 109.92(11)
C40B C39B C41B 111.43(11)
C28B C27B C26B 119.98(12)
C51B C52B C53B 119.71(11)
C22B C21B C20B 119.20(13)
C1EA C7B Si1B 123.09(10)
C1EA C7B C8B 117.94(12)
C8B C7B Si1B 118.76(10)
C30B C35B C39B 122.04(11)
C30B C35B C34B 117.57(12)
C34B C35B C39B 120.33(11)
C27B C26B C25B 120.19(12)
C34B C33B C32B 119.93(12)
C50B C55B C57B 110.86(11)
C50B C55B C56B 111.73(11)
C56B C55B C57B 110.39(11)
C33B C34B C35B 121.71(13)
C27B C28B C29B 120.23(12)
C33B C32B C31B 120.95(13)
C14B C13B C12B 121.64(13)
C3B C2B C1B 120.87(13)
C15B C14B C13B 120.12(14)
C18B C19B C20B 118.94(13)
C5B C6B C1B 121.47(13)
C11B C1EA C7B 121.32(15)
C16B C17B C12B 121.65(13)
C9B C8B C7B 120.85(14)
C5B C4B C3B 120.09(13)
C10B C11B C1EA 119.68(15)
C4B C5B C6B 119.72(13)
C15B C16B C17B 120.03(14)
C21B C20B C19B 118.77(12)
C14B C15B C16B 119.58(14)
C4B C3B C2B 120.16(15)
C10B C9B C8B 119.99(16)
C11B C10B C9B 120.21(15)
O2A Ti1A O1A 85.32(3)
O2A Ti1A N4A 62.70(3)
O2A Ti1A N3A 97.33(4)
O2A Ti1A C43A 31.12(3)
O2A Ti1A N2A 154.37(4)
O2A Ti1A C24A 88.72(4)
N1A Ti1A O2A 98.31(4)
N1A Ti1A O1A 165.78(4)
N1A Ti1A N4A 110.09(4)
N1A Ti1A N3A 105.20(5)
N1A Ti1A C43A 105.30(4)
N1A Ti1A N2A 97.30(5)
N1A Ti1A C24A 136.28(5)
O1A Ti1A C43A 84.92(4)
O1A Ti1A C24A 29.65(4)
N4A Ti1A O1A 83.83(4)
N4A Ti1A C43A 31.62(4)
N4A Ti1A N2A 92.82(4)
N4A Ti1A C24A 111.38(4)
N3A Ti1A O1A 60.62(4)
N3A Ti1A N4A 141.31(4)
N3A Ti1A C43A 122.78(4)
N3A Ti1A N2A 98.04(4)
N3A Ti1A C24A 31.19(4)
C43A Ti1A C24A 102.64(4)
N2A Ti1A O1A 84.51(4)
N2A Ti1A C43A 124.28(4)
N2A Ti1A C24A 93.91(4)
N1A Si1A C1A 107.91(5)
N1A Si1A C13A 110.07(5)
N1A Si1A C7A 112.92(6)
C13A Si1A C1A 110.68(6)
C13A Si1A C7A 107.93(6)
C7A Si1A C1A 107.33(6)
C43A O2A Ti1A 94.19(7)
Si1A N1A Ti1A 169.66(7)
C24A O1A Ti1A 86.81(8)
C43A N4A Ti1A 88.66(7)
C43A N4A C50A 125.57(10)
C50A N4A Ti1A 144.82(8)
C24A N3A Ti1A 95.69(8)
C24A N3A C31A 122.77(11)
C31A N3A Ti1A 138.79(9)
C55A C59A C61A 110.74(10)
C55A C59A C60A 111.45(10)
C61A C59A C60A 111.17(10)
O2A C43A Ti1A 54.69(5)
O2A C43A N4A 114.29(10)
O2A C43A C44A 117.06(10)
N4A C43A Ti1A 59.71(6)
N4A C43A C44A 128.55(11)
C44A C43A Ti1A 169.66(9)
C19A N2A Ti1A 120.60(9)
C23A N2A Ti1A 121.37(9)
C23A N2A C19A 117.72(12)
C55A C50A N4A 118.22(10)
C55A C50A C51A 120.94(11)
C51A C50A N4A 120.79(10)
O1A C24A Ti1A 63.54(6)
O1A C24A N3A 116.06(11)
O1A C24A C25A 118.72(12)
N3A C24A Ti1A 53.11(6)
N3A C24A C25A 125.16(12)
C25A C24A Ti1A 170.13(9)
C50A C55A C59A 121.55(10)
C54A C55A C59A 119.97(11)
C54A C55A C50A 118.46(11)
C2A C1A Si1A 118.49(10)
C6A C1A Si1A 123.64(10)
C6A C1A C2A 117.38(12)
N2A C19A C20A 122.72(14)
C49A C44A C43A 122.81(11)
C49A C44A C45A 119.50(11)
C45A C44A C43A 117.52(11)
C50A C51A C56A 123.19(11)
C52A C51A C50A 117.82(12)
C52A C51A C56A 118.95(12)
C18A C13A Si1A 118.15(10)
C14A C13A Si1A 124.00(10)
C14A C13A C18A 117.78(12)
C8A C7A Si1A 122.35(11)
C8A C7A C12A 117.50(13)
C12A C7A Si1A 120.11(11)
C44A C49A C48A 119.84(12)
C36A C31A N3A 119.96(12)
C36A C31A C32A 121.70(12)
C32A C31A N3A 118.33(11)
C53A C54A C55A 121.23(12)
C36A C40A C41A 109.06(12)
C36A C40A C42A 112.87(12)
C42A C40A C41A 111.15(12)
C31A C36A C40A 122.44(12)
C35A C36A C31A 117.51(13)
C35A C36A C40A 119.91(12)
C3A C2A C1A 121.39(14)
C5A C6A C1A 121.27(13)
C46A C45A C44A 120.25(13)
C51A C56A C57A 110.37(12)
C51A C56A C58A 112.34(12)
C58A C56A C57A 110.68(12)
C47A C46A C45A 120.21(13)
C47A C48A C49A 120.43(13)
C17A C18A C13A 121.32(14)
C7A C8A C9A 120.77(16)
C52A C53A C54A 119.51(12)
C53A C52A C51A 121.80(13)
C13A C14A C15A 120.71(14)
C30A C25A C24A 117.22(13)
C30A C25A C26A 120.00(14)
C26A C25A C24A 122.76(14)
C11A C12A C7A 121.57(16)
C21A C20A C19A 118.85(14)
C4A C5A C6A 120.08(14)
C17A C16A C15A 120.25(14)
N2A C23A C22A 122.45(15)
C31A C32A C37A 120.10(12)
C33A C32A C31A 117.98(13)
C33A C32A C37A 121.91(13)
C16A C17A C18A 119.88(15)
C3A C4A C5A 119.66(13)
C34A C35A C36A 121.44(13)
C25A C30A C29A 119.70(18)
C46A C47A C48A 119.77(12)
C10A C11A C12A 119.85(17)
C4A C3A C2A 120.19(14)
C27A C26A C25A 119.46(19)
C34A C33A C32A 120.81(15)
C16A C15A C14A 120.04(15)
C9A C10A C11A 119.92(15)
C22A C21A C20A 119.04(14)
C10A C9A C8A 120.39(16)
C35A C34A C33A 120.14(14)
C21A C22A C23A 119.20(16)
C32A C37A C38A 113.09(14)
C39A C37A C32A 111.71(15)
C39A C37A C38A 110.74(15)
C28A C27A C26A 120.22(19)
C27A C28A C29A 120.70(16)
C28A C29A C30A 119.9(2)
C44B C43B C42B 119.8(7)
C48B C43B C42B 121.8(8)
C48B C43B C44B 118.4(8)
C45B C44B C43B 121.0(5)
C46B C47B C48B 120.1(5)
C43B C48B C47B 120.7(8)
C44B C45B C46B 120.2(2)
C47B C46B C45B 119.5(2)
C2 C1 C42B 116.6(12)
C2 C1 C6 120.6(14)
C6 C1 C42B 122.7(14)
C1 C2 C3 119.1(8)
C4 C3 C2 120.2(4)
C3 C4 C5 120.6(4)
C6 C5 C4 120.0(9)
C5 C6 C1 119.4(15)

loop_
_geom_bond_atom_site_label_1
_geom_bond_atom_site_label_2
_geom_bond_distance
Ti0A O2B 2.0639(8)
Ti0A O1B 2.3138(8)
Ti0A N3B 2.0606(9)
Ti0A N1B 1.7217(10)
Ti0A N4B 2.1631(9)
Ti0A N2B 2.1935(10)
Ti0A C23B 2.5718(11)
Ti0A C42B 2.5057(11)
Si1B N1B 1.7156(10)
Si1B C12B 1.8805(13)
Si1B C1B 1.8753(12)
Si1B C7B 1.8703(13)
O2B C42B 1.2956(13)
O1B C23B 1.2678(13)
N3B C23B 1.3362(14)
N3B C30B 1.4232(14)
N4B C42B 1.3112(14)
N4B C49B 1.4188(14)
N2B C22B 1.3471(15)
N2B C18B 1.3476(15)
C23B C24B 1.4959(16)
C42B C43B 1.466(10)
C42B C1 1.535(16)
C24B C25B 1.3957(16)
C24B C29B 1.3920(16)
C30B C31B 1.4076(16)
C30B C35B 1.4018(17)
C49B C54B 1.4077(16)
C49B C50B 1.4118(16)
C58B C54B 1.5177(16)
C58B C59B 1.5291(17)
C58B C60B 1.5265(18)
C54B C53B 1.3955(16)
C31B C36B 1.5186(18)
C31B C32B 1.3963(17)
C25B C26B 1.3889(18)
C12B C13B 1.3986(18)
C12B C17B 1.3945(18)
C22B C21B 1.3798(18)
C50B C51B 1.3950(17)
C50B C55B 1.5230(17)
C18B C19B 1.3815(18)
C53B C52B 1.3887(18)
C1B C2B 1.3971(19)
C1B C6B 1.4031(17)
C51B C52B 1.3811(18)
C29B C28B 1.3942(17)
C36B C38B 1.5353(19)
C36B C37B 1.5281(19)
C39B C35B 1.5175(18)
C39B C40B 1.5282(19)
C39B C41B 1.5330(19)
C27B C26B 1.385(2)
C27B C28B 1.384(2)
C21B C20B 1.385(2)
C7B C1EA 1.3982(18)
C7B C8B 1.3994(19)
C35B C34B 1.4021(18)
C33B C34B 1.377(2)
C33B C32B 1.379(2)
C55B C57B 1.536(2)
C55B C56B 1.5347(18)
C13B C14B 1.388(2)
C2B C3B 1.3905(19)
C14B C15B 1.380(2)
C19B C20B 1.385(2)
C6B C5B 1.3894(19)
C1EA C11B 1.390(2)
C17B C16B 1.392(2)
C8B C9B 1.389(2)
C4B C5B 1.378(2)
C4B C3B 1.389(2)
C11B C10B 1.380(3)
C16B C15B 1.382(2)
C9B C10B 1.388(3)
Ti1A O2A 2.0501(8)
Ti1A N1A 1.7252(11)
Ti1A O1A 2.2964(9)
Ti1A N4A 2.1640(10)
Ti1A N3A 2.0587(10)
Ti1A C43A 2.5054(11)
Ti1A N2A 2.2083(11)
Ti1A C24A 2.5612(12)
Si1A N1A 1.7128(11)
Si1A C1A 1.8792(12)
Si1A C13A 1.8755(13)
Si1A C7A 1.8788(13)
O2A C43A 1.2983(14)
O1A C24A 1.2690(15)
N4A C43A 1.3140(15)
N4A C50A 1.4181(15)
N3A C24A 1.3330(17)
N3A C31A 1.4256(16)
C59A C55A 1.5199(17)
C59A C61A 1.5298(17)
C59A C60A 1.5350(16)
C43A C44A 1.4876(16)
N2A C19A 1.3478(17)
N2A C23A 1.3474(19)
C50A C55A 1.4065(16)
C50A C51A 1.4122(17)
C24A C25A 1.4927(17)
C55A C54A 1.3928(17)
C1A C2A 1.4005(18)
C1A C6A 1.3947(18)
C19A C20A 1.3859(19)
C44A C49A 1.3928(17)
C44A C45A 1.3952(17)
C51A C56A 1.5223(18)
C51A C52A 1.3953(19)
C13A C18A 1.3981(18)
C13A C14A 1.3952(19)
C7A C8A 1.392(2)
C7A C12A 1.396(2)
C49A C48A 1.3932(18)
C31A C36A 1.4015(17)
C31A C32A 1.4067(19)
C54A C53A 1.386(2)
C40A C36A 1.5159(19)
C40A C41A 1.5338(19)
C40A C42A 1.5305(19)
C36A C35A 1.394(2)
C2A C3A 1.3848(19)
C6A C5A 1.3924(18)
C45A C46A 1.3881(19)
C56A C57A 1.535(2)
C56A C58A 1.532(2)
C46A C47A 1.386(2)
C48A C47A 1.386(2)
C18A C17A 1.3897(19)
C8A C9A 1.399(2)
C53A C52A 1.380(2)
C14A C15A 1.396(2)
C25A C30A 1.388(2)
C25A C26A 1.400(2)
C12A C11A 1.391(2)
C20A C21A 1.379(2)
C5A C4A 1.382(2)
C16A C17A 1.372(3)
C16A C15A 1.381(3)
C23A C22A 1.384(2)
C32A C33A 1.393(2)
C32A C37A 1.5223(19)
C4A C3A 1.382(2)
C35A C34A 1.378(2)
C30A C29A 1.391(2)
C11A C10A 1.375(3)
C26A C27A 1.385(2)
C33A C34A 1.383(2)
C10A C9A 1.374(3)
C21A C22A 1.379(2)
C39A C37A 1.519(3)
C37A C38A 1.532(3)
C27A C28A 1.374(3)
C28A C29A 1.381(3)
C43B C44B 1.391(10)
C43B C48B 1.388(14)
C44B C45B 1.382(4)
C47B C48B 1.392(11)
C47B C46B 1.382(4)
C45B C46B 1.384(4)
C1 C2 1.383(19)
C1 C6 1.40(3)
C2 C3 1.387(7)
C3 C4 1.374(6)
C4 C5 1.383(8)
C5 C6 1.373(19)

loop_
_smtbx_masks_void_nr
_smtbx_masks_void_average_x
_smtbx_masks_void_average_y
_smtbx_masks_void_average_z
_smtbx_masks_void_volume
_smtbx_masks_void_count_electrons
1 0.000 0.500 1.000 427.5 81.9
2 0.147 -0.025 0.548 7.3 0.0
3 0.490 0.734 0.783 9.3 0.0
4 0.500 0.000 0.000 14.5 0.0
5 0.510 0.266 0.217 9.3 0.0
6 0.853 0.025 0.452 7.3 0.0
